data_2238311
loop_
_publ_author_name
'Sreenivasa, S.'
'Palakshamurthy, B. S.'
'Lohith, T. N.'
'Mohan, N. R.'
'Kumar, Vijith'
'Suchetan, P. A.'

_publ_section_title
;
 <i>N</i>-(3-Methoxybenzoyl)-4-methylbenzenesulfonamide
;
_journal_coeditor_code BG2511
_journal_issue 8
_journal_name_full 'Acta Crystallographica Section E'
_journal_page_first o1263
_journal_paper_doi 10.1107/S1600536813019107
_journal_volume 69
_journal_year 2013
_chemical_formula_iupac 'C15 H15 N O4 S'
_chemical_formula_moiety 'C15 H15 N O4 S'
_chemical_formula_sum 'C15 H15 N O4 S'
_chemical_formula_weight 305.34
_chemical_melting_point 405
_chemical_name_systematic
;
<i>N</i>-(3-Methoxybenzoyl)-4-methylbenzenesulfonamide
;
_space_group_IT_number 2
_symmetry_cell_setting triclinic
_symmetry_space_group_name_Hall '-P 1'
_symmetry_space_group_name_H-M 'P -1'
_atom_sites_solution_hydrogens geom
_atom_sites_solution_primary direct
_atom_sites_solution_secondary difmap
_audit_creation_method SHELXL-97
_cell_angle_alpha 70.268(6)
_cell_angle_beta 64.052(8)
_cell_angle_gamma 86.231(5)
_cell_formula_units_Z 2
_cell_length_a 9.2474(7)
_cell_length_b 9.6660(6)
_cell_length_c 9.8764(8)
_cell_measurement_reflns_used 1123
_cell_measurement_temperature 293(2)
_cell_measurement_theta_max 25.0
_cell_measurement_theta_min 2.4
_cell_volume 743.69(11)
_computing_cell_refinement 'APEX2 and SAINT-Plus (Bruker, 2009)'
_computing_data_collection 'APEX2 (Bruker, 2009)'
_computing_data_reduction 'SAINT-Plus and XPREP (Bruker, 2009)'
_computing_molecular_graphics 'Mercury (Macrae <i>et al.</i>, 2008)'
_computing_publication_material 'SHELXL97 (Sheldrick, 2008)'
_computing_structure_refinement 'SHELXL97 (Sheldrick, 2008)'
_computing_structure_solution 'SHELXS97 (Sheldrick, 2008)'
_diffrn_ambient_temperature 293(2)
_diffrn_measured_fraction_theta_full 1.000
_diffrn_measured_fraction_theta_max 1.000
_diffrn_measurement_device_type 'Bruker APEXII'
_diffrn_measurement_method 'phi and \w scans'
_diffrn_radiation_monochromator graphite
_diffrn_radiation_source 'fine-focus sealed tube'
_diffrn_radiation_type MoK\a
_diffrn_radiation_wavelength 0.71073
_diffrn_reflns_av_R_equivalents 0.0368
_diffrn_reflns_av_sigmaI/netI 0.0252
_diffrn_reflns_limit_h_max 10
_diffrn_reflns_limit_h_min -10
_diffrn_reflns_limit_k_max 11
_diffrn_reflns_limit_k_min -11
_diffrn_reflns_limit_l_max 11
_diffrn_reflns_limit_l_min -11
_diffrn_reflns_number 11424
_diffrn_reflns_theta_full 25.00
_diffrn_reflns_theta_max 25.00
_diffrn_reflns_theta_min 2.44
_diffrn_standards_decay_% 10
_diffrn_standards_interval_count 1
_diffrn_standards_number 3
_exptl_absorpt_coefficient_mu 0.232
_exptl_absorpt_correction_T_max 0.950
_exptl_absorpt_correction_T_min 0.925
_exptl_absorpt_correction_type multi-scan
_exptl_absorpt_process_details '(SADABS; Bruker, 2009)'
_exptl_crystal_colour colourless
_exptl_crystal_density_diffrn 1.364
_exptl_crystal_density_method 'not measured'
_exptl_crystal_description prism
_exptl_crystal_F_000 320
_exptl_crystal_size_max 0.35
_exptl_crystal_size_mid 0.28
_exptl_crystal_size_min 0.22
_refine_diff_density_max 0.275
_refine_diff_density_min -0.247
_refine_ls_extinction_method none
_refine_ls_goodness_of_fit_ref 1.057
_refine_ls_hydrogen_treatment mixed
_refine_ls_matrix_type full
_refine_ls_number_parameters 196
_refine_ls_number_reflns 2610
_refine_ls_number_restraints 0
_refine_ls_restrained_S_all 1.057
_refine_ls_R_factor_all 0.0461
_refine_ls_R_factor_gt 0.0394
_refine_ls_shift/su_max 0.046
_refine_ls_shift/su_mean 0.003
_refine_ls_structure_factor_coef Fsqd
_refine_ls_weighting_details 'calc w=1/[\s^2^(Fo^2^)+(0.0515P)^2^+0.1940P] where P=(Fo^2^+2Fc^2^)/3'
_refine_ls_weighting_scheme calc
_refine_ls_wR_factor_gt 0.1049
_refine_ls_wR_factor_ref 0.1121
_reflns_number_gt 2212
_reflns_number_total 2610
_reflns_threshold_expression I>2\s(I)
_cod_data_source_file bg2511.cif
_cod_data_source_block I
_cod_database_code 2238311
_cod_database_fobs_code 2238311

loop_
_symmetry_equiv_pos_as_xyz
'x, y, z'
'-x, -y, -z'

loop_
_atom_site_type_symbol
_atom_site_label
_atom_site_fract_x
_atom_site_fract_y
_atom_site_fract_z
_atom_site_U_iso_or_equiv
_atom_site_adp_type
_atom_site_calc_flag
_atom_site_refinement_flags
_atom_site_occupancy
_atom_site_symmetry_multiplicity
H HN1 0.159(2) 0.588(2) 0.975(3) 0.051(6) Uiso d . 1 1
C C1 0.1161(2) 0.8457(2) 0.6955(2) 0.0476(5) Uani d . 1 1
C C2 -0.0258(2) 0.8795(3) 0.8029(2) 0.0613(6) Uani d . 1 1
H H2 -0.0909 0.8073 0.8997 0.074 Uiso calc R 1 1
C C3 -0.0693(3) 1.0213(3) 0.7648(3) 0.0662(6) Uani d . 1 1
H H3 -0.1646 1.0442 0.8371 0.079 Uiso calc R 1 1
C C4 0.0256(2) 1.1310(2) 0.6209(3) 0.0564(5) Uani d . 1 1
C C5 0.1653(2) 1.0931(2) 0.5154(2) 0.0553(5) Uani d . 1 1
H H5 0.2292 1.1646 0.4174 0.066 Uiso calc R 1 1
C C6 0.2129(2) 0.9520(2) 0.5511(2) 0.0518(5) Uani d . 1 1
H H6 0.3084 0.9291 0.4791 0.062 Uiso calc R 1 1
C C7 -0.0228(3) 1.2854(3) 0.5835(3) 0.0798(7) Uani d . 1 1
H H7A -0.1380 1.2822 0.6220 0.120 Uiso calc R 1 1
H H7B 0.0286 1.3360 0.4696 0.120 Uiso calc R 1 1
H H7C 0.0098 1.3368 0.6350 0.120 Uiso calc R 1 1
C C8 0.3499(2) 0.7247(2) 0.8738(2) 0.0482(5) Uani d . 1 1
C C9 0.3856(2) 0.6830(2) 1.0147(2) 0.0446(4) Uani d . 1 1
C C10 0.3358(2) 0.5448(2) 1.1356(2) 0.0513(5) Uani d . 1 1
H H10 0.2709 0.4755 1.1353 0.062 Uiso calc R 1 1
C C11 0.3844(2) 0.5127(2) 1.2554(2) 0.0554(5) Uani d . 1 1
H H11 0.3525 0.4203 1.3357 0.066 Uiso calc R 1 1
C C12 0.4792(2) 0.6145(2) 1.2591(2) 0.0519(5) Uani d . 1 1
H H12 0.5105 0.5910 1.3411 0.062 Uiso calc R 1 1
C C13 0.5272(2) 0.7517(2) 1.1398(2) 0.0508(5) Uani d . 1 1
C C14 0.4814(2) 0.7857(2) 1.0170(2) 0.0512(5) Uani d . 1 1
H H14 0.5150 0.8777 0.9361 0.061 Uiso calc R 1 1
C C15 0.6780(3) 0.8309(3) 1.2494(3) 0.0782(7) Uani d . 1 1
H H15A 0.5879 0.8074 1.3536 0.117 Uiso calc R 1 1
H H15B 0.7428 0.9162 1.2284 0.117 Uiso calc R 1 1
H H15C 0.7421 0.7488 1.2462 0.117 Uiso calc R 1 1
N N1 0.2204(2) 0.6435(2) 0.8917(2) 0.0519(4) Uani d . 1 1
O O1 0.03105(19) 0.56323(17) 0.81816(17) 0.0674(4) Uani d . 1 1
O O2 0.30852(18) 0.65075(17) 0.60995(16) 0.0643(4) Uani d . 1 1
O O3 0.42784(17) 0.82263(17) 0.74840(17) 0.0633(4) Uani d . 1 1
O O4 0.6206(2) 0.86118(18) 1.13085(19) 0.0731(5) Uani d . 1 1
S S1 0.17181(6) 0.66553(6) 0.74433(6) 0.05142(19) Uani d . 1 1

loop_
_atom_site_aniso_label
_atom_site_aniso_U_11
_atom_site_aniso_U_22
_atom_site_aniso_U_33
_atom_site_aniso_U_12
_atom_site_aniso_U_13
_atom_site_aniso_U_23
C1 0.0453(10) 0.0573(12) 0.0412(10) 0.0008(8) -0.0216(8) -0.0141(9)
C2 0.0511(12) 0.0712(15) 0.0451(11) -0.0006(10) -0.0140(9) -0.0093(10)
C3 0.0524(12) 0.0811(17) 0.0590(13) 0.0133(11) -0.0192(11) -0.0256(12)
C4 0.0553(12) 0.0622(13) 0.0619(13) 0.0095(10) -0.0341(11) -0.0227(11)
C5 0.0562(12) 0.0537(12) 0.0494(11) -0.0019(9) -0.0231(10) -0.0091(9)
C6 0.0478(11) 0.0584(12) 0.0427(10) 0.0014(9) -0.0168(9) -0.0134(9)
C7 0.0820(17) 0.0748(17) 0.0900(18) 0.0235(14) -0.0445(15) -0.0313(14)
C8 0.0462(10) 0.0508(11) 0.0453(11) 0.0046(9) -0.0213(9) -0.0124(9)
C9 0.0416(10) 0.0490(11) 0.0425(10) 0.0064(8) -0.0192(8) -0.0144(8)
C10 0.0537(11) 0.0480(11) 0.0516(11) 0.0014(9) -0.0252(9) -0.0133(9)
C11 0.0625(13) 0.0487(12) 0.0494(11) 0.0032(9) -0.0274(10) -0.0064(9)
C12 0.0522(11) 0.0606(13) 0.0453(11) 0.0097(9) -0.0257(9) -0.0163(9)
C13 0.0486(11) 0.0543(12) 0.0526(11) 0.0042(9) -0.0259(9) -0.0171(9)
C14 0.0518(11) 0.0492(11) 0.0501(11) 0.0008(9) -0.0254(9) -0.0094(9)
C15 0.0851(17) 0.0866(18) 0.0832(17) -0.0041(14) -0.0573(15) -0.0237(14)
N1 0.0531(10) 0.0574(11) 0.0395(9) -0.0067(8) -0.0228(8) -0.0048(8)
O1 0.0801(10) 0.0657(10) 0.0571(9) -0.0210(8) -0.0398(8) -0.0038(7)
O2 0.0778(10) 0.0666(10) 0.0472(8) 0.0167(8) -0.0259(7) -0.0220(7)
O3 0.0605(9) 0.0685(10) 0.0493(8) -0.0100(7) -0.0258(7) -0.0015(7)
O4 0.0847(11) 0.0708(11) 0.0749(10) -0.0137(8) -0.0520(9) -0.0113(8)
S1 0.0595(3) 0.0537(3) 0.0418(3) -0.0022(2) -0.0265(2) -0.0105(2)

loop_
_atom_type_symbol
_atom_type_description
_atom_type_scat_dispersion_real
_atom_type_scat_dispersion_imag
_atom_type_scat_source
C C 0.0033 0.0016 'International Tables Vol C Tables 4.2.6.8 and 6.1.1.4'
H H 0.0000 0.0000 'International Tables Vol C Tables 4.2.6.8 and 6.1.1.4'
N N 0.0061 0.0033 'International Tables Vol C Tables 4.2.6.8 and 6.1.1.4'
O O 0.0106 0.0060 'International Tables Vol C Tables 4.2.6.8 and 6.1.1.4'
S S 0.1246 0.1234 'International Tables Vol C Tables 4.2.6.8 and 6.1.1.4'

loop_
_geom_angle_atom_site_label_1
_geom_angle_atom_site_label_2
_geom_angle_atom_site_label_3
_geom_angle
C6 C1 C2 120.7(2)
C6 C1 S1 120.07(15)
C2 C1 S1 119.19(15)
C3 C2 C1 119.2(2)
C3 C2 H2 120.4
C1 C2 H2 120.4
C2 C3 C4 121.5(2)
C2 C3 H3 119.3
C4 C3 H3 119.3
C5 C4 C3 117.8(2)
C5 C4 C7 121.7(2)
C3 C4 C7 120.5(2)
C4 C5 C6 121.92(19)
C4 C5 H5 119.0
C6 C5 H5 119.0
C1 C6 C5 118.76(19)
C1 C6 H6 120.6
C5 C6 H6 120.6
C4 C7 H7A 109.5
C4 C7 H7B 109.5
H7A C7 H7B 109.5
C4 C7 H7C 109.5
H7A C7 H7C 109.5
H7B C7 H7C 109.5
O3 C8 N1 120.27(18)
O3 C8 C9 123.41(17)
N1 C8 C9 116.31(16)
C14 C9 C10 120.02(17)
C14 C9 C8 116.76(17)
C10 C9 C8 123.10(17)
C11 C10 C9 118.92(18)
C11 C10 H10 120.5
C9 C10 H10 120.5
C10 C11 C12 121.46(19)
C10 C11 H11 119.3
C12 C11 H11 119.3
C11 C12 C13 119.41(18)
C11 C12 H12 120.3
C13 C12 H12 120.3
O4 C13 C12 124.67(18)
O4 C13 C14 115.23(18)
C12 C13 C14 120.10(18)
C13 C14 C9 120.09(18)
C13 C14 H14 120.0
C9 C14 H14 120.0
O4 C15 H15A 109.5
O4 C15 H15B 109.5
H15A C15 H15B 109.5
O4 C15 H15C 109.5
H15A C15 H15C 109.5
H15B C15 H15C 109.5
C8 N1 S1 123.04(14)
C8 N1 HN1 122.9(15)
S1 N1 HN1 113.9(15)
C13 O4 C15 118.08(17)
O2 S1 O1 118.61(10)
O2 S1 N1 109.61(9)
O1 S1 N1 103.41(9)
O2 S1 C1 109.64(9)
O1 S1 C1 109.03(9)
N1 S1 C1 105.68(9)

loop_
_geom_bond_atom_site_label_1
_geom_bond_atom_site_label_2
_geom_bond_distance
C1 C6 1.381(3)
C1 C2 1.383(3)
C1 S1 1.750(2)
C2 C3 1.377(3)
C2 H2 0.9300
C3 C4 1.389(3)
C3 H3 0.9300
C4 C5 1.380(3)
C4 C7 1.500(3)
C5 C6 1.383(3)
C5 H5 0.9300
C6 H6 0.9300
C7 H7A 0.9600
C7 H7B 0.9600
C7 H7C 0.9600
C8 O3 1.211(2)
C8 N1 1.388(2)
C8 C9 1.488(3)
C9 C14 1.386(3)
C9 C10 1.394(3)
C10 C11 1.378(3)
C10 H10 0.9300
C11 C12 1.380(3)
C11 H11 0.9300
C12 C13 1.381(3)
C12 H12 0.9300
C13 O4 1.366(2)
C13 C14 1.385(3)
C14 H14 0.9300
C15 O4 1.426(3)
C15 H15A 0.9600
C15 H15B 0.9600
C15 H15C 0.9600
N1 S1 1.6477(16)
N1 HN1 0.79(2)
O1 S1 1.4338(15)
O2 S1 1.4199(15)

loop_
_geom_hbond_atom_site_label_D
_geom_hbond_atom_site_label_H
_geom_hbond_atom_site_label_A
_geom_hbond_site_symmetry_A
_geom_hbond_distance_DH
_geom_hbond_distance_HA
_geom_hbond_distance_DA
_geom_hbond_angle_DHA
N1 HN1 O1 2_567 0.79(2) 2.14(2) 2.920(2) 170(2)
C15 H15B Cg1 2_677 0.96 2.77 3.576(3) 141
C7 H7A Cg2 2_577 0.96 2.94 3.753(3) 143

loop_
_geom_torsion_atom_site_label_1
_geom_torsion_atom_site_label_2
_geom_torsion_atom_site_label_3
_geom_torsion_atom_site_label_4
_geom_torsion
C6 C1 C2 C3 -0.4(3)
S1 C1 C2 C3 179.73(17)
C1 C2 C3 C4 0.2(3)
C2 C3 C4 C5 0.7(3)
C2 C3 C4 C7 -178.8(2)
C3 C4 C5 C6 -1.4(3)
C7 C4 C5 C6 178.2(2)
C2 C1 C6 C5 -0.2(3)
S1 C1 C6 C5 179.63(14)
C4 C5 C6 C1 1.1(3)
O3 C8 C9 C14 18.3(3)
N1 C8 C9 C14 -162.34(17)
O3 C8 C9 C10 -157.8(2)
N1 C8 C9 C10 21.6(3)
C14 C9 C10 C11 -0.5(3)
C8 C9 C10 C11 175.44(17)
C9 C10 C11 C12 0.7(3)
C10 C11 C12 C13 -0.2(3)
C11 C12 C13 O4 179.91(19)
C11 C12 C13 C14 -0.6(3)
O4 C13 C14 C9 -179.59(17)
C12 C13 C14 C9 0.8(3)
C10 C9 C14 C13 -0.3(3)
C8 C9 C14 C13 -176.47(17)
O3 C8 N1 S1 4.2(3)
C9 C8 N1 S1 -175.21(13)
C12 C13 O4 C15 2.4(3)
C14 C13 O4 C15 -177.17(19)
C8 N1 S1 O2 54.03(19)
C8 N1 S1 O1 -178.56(16)
C8 N1 S1 C1 -64.03(18)
C6 C1 S1 O2 -7.39(19)
C2 C1 S1 O2 172.45(15)
C6 C1 S1 O1 -138.75(16)
C2 C1 S1 O1 41.08(18)
C6 C1 S1 N1 110.66(17)
C2 C1 S1 N1 -69.50(17)
